data_4073165
loop_
_publ_author_name
'Shen, Hao'
'Chan, Hoi-Shan'
'Xie, Zuowei'

_publ_section_title
;
 Synthesis, Structure, and Reactivity of
 [\s:\h1:\h5-(OCH2)(Me2NCH2)C2B9H9]Ti(NR2) (R = Me, Et)
;
_journal_issue 10
_journal_name_full Organometallics
_journal_page_first 2694
_journal_paper_doi 10.1021/om070128q
_journal_volume 26
_journal_year 2007
_chemical_formula_sum 'C25 H60 B18 N2 O4 Ti2'
_chemical_formula_weight 743.13
_chemical_name_systematic
; 
 ? 
;
_space_group_IT_number 14
_symmetry_cell_setting monoclinic
_symmetry_space_group_name_Hall '-P 2yn'
_symmetry_space_group_name_H-M 'P 1 21/n 1'
_atom_sites_solution_hydrogens geom
_atom_sites_solution_primary direct
_atom_sites_solution_secondary difmap
_audit_creation_method SHELXL-97
_cell_angle_alpha 90.00
_cell_angle_beta 105.789(2)
_cell_angle_gamma 90.00
_cell_formula_units_Z 2
_cell_length_a 10.4312(10)
_cell_length_b 15.7301(16)
_cell_length_c 12.8253(13)
_cell_measurement_temperature 293(2)
_cell_volume 2025.0(4)
_computing_cell_refinement 'BRUKER SMART CCD DIFFRACTOMETER'
_computing_data_collection 'BRUKER SMART CCD DIFFRACTOMETER'
_computing_data_reduction 'BRUKER SMART CCD DIFFRACTOMETER'
_computing_molecular_graphics 'SIEMENS SHELXTL'
_computing_publication_material 'SIEMENS SHELXTL'
_computing_structure_refinement 'SHELXL-97 (Sheldrick, 1997)'
_computing_structure_solution 'SHELXS-97 (Sheldrick, 1990)'
_diffrn_ambient_temperature 293(2)
_diffrn_measured_fraction_theta_full 0.995
_diffrn_measured_fraction_theta_max 0.995
_diffrn_measurement_device_type 'BRUKER SMART CCD DIFFRACTOMETER'
_diffrn_measurement_method IP
_diffrn_radiation_monochromator graphite
_diffrn_radiation_source 'fine-focus sealed tube'
_diffrn_radiation_type MoK\a
_diffrn_radiation_wavelength 0.71073
_diffrn_reflns_av_R_equivalents 0.0351
_diffrn_reflns_av_sigmaI/netI 0.0436
_diffrn_reflns_limit_h_max 13
_diffrn_reflns_limit_h_min -13
_diffrn_reflns_limit_k_max 20
_diffrn_reflns_limit_k_min -20
_diffrn_reflns_limit_l_max 17
_diffrn_reflns_limit_l_min -10
_diffrn_reflns_number 13980
_diffrn_reflns_theta_full 28.33
_diffrn_reflns_theta_max 28.33
_diffrn_reflns_theta_min 2.10
_exptl_absorpt_coefficient_mu 0.428
_exptl_absorpt_correction_T_max 1.0000
_exptl_absorpt_correction_T_min 0.854478
_exptl_absorpt_correction_type SADABS
_exptl_crystal_colour YELLOW
_exptl_crystal_density_diffrn 1.219
_exptl_crystal_density_method 'not measured'
_exptl_crystal_description BLOCK
_exptl_crystal_F_000 780
_exptl_crystal_size_max 0.30
_exptl_crystal_size_mid 0.20
_exptl_crystal_size_min 0.10
_refine_diff_density_max 0.389
_refine_diff_density_min -0.263
_refine_diff_density_rms 0.064
_refine_ls_extinction_method none
_refine_ls_goodness_of_fit_ref 1.059
_refine_ls_hydrogen_treatment riding
_refine_ls_matrix_type full
_refine_ls_number_parameters 244
_refine_ls_number_reflns 5021
_refine_ls_number_restraints 0
_refine_ls_restrained_S_all 1.059
_refine_ls_R_factor_all 0.0712
_refine_ls_R_factor_gt 0.0443
_refine_ls_shift/su_max 0.009
_refine_ls_shift/su_mean 0.001
_refine_ls_structure_factor_coef Fsqd
_refine_ls_weighting_details 'calc w=1/[\s^2^(Fo^2^)+(0.0681P)^2^+0.7557P] where P=(Fo^2^+2Fc^2^)/3'
_refine_ls_weighting_scheme calc
_refine_ls_wR_factor_gt 0.1184
_refine_ls_wR_factor_ref 0.1392
_reflns_number_gt 3596
_reflns_number_total 5021
_reflns_threshold_expression >2sigma(I)
_cod_data_source_file om070128qsi20070208_104122.cif
_cod_data_source_block 15
_cod_depositor_comments
;
The following automatic conversions were performed:

'_symmetry_cell_setting' value 'Monoclinic' changed to 'monoclinic'
according to /home/saulius/struct/CIF-dictionaries/cif_core.dic
dictionary named 'cif_core.dic' version 2.4.1 from 2010-06-29.

Automatic conversion script
Id: cif_fix_values 1715 2011-07-08 13:25:40Z adriana 
;
_cod_original_cell_volume 2025.0(3)
_cod_original_sg_symbol_H-M P2(1)/n
_cod_database_code 4073165

loop_
_symmetry_equiv_pos_as_xyz
'x, y, z'
'-x+1/2, y+1/2, -z+1/2'
'-x, -y, -z'
'x-1/2, -y-1/2, z-1/2'

loop_
_atom_site_label
_atom_site_type_symbol
_atom_site_fract_x
_atom_site_fract_y
_atom_site_fract_z
_atom_site_U_iso_or_equiv
_atom_site_adp_type
_atom_site_occupancy
_atom_site_symmetry_multiplicity
_atom_site_calc_flag
_atom_site_refinement_flags
Ti1 Ti 0.45842(4) 0.09433(2) 0.03344(3) 0.02626(12) Uani 1 1 d .
N1 N 0.23572(18) 0.12687(12) -0.05856(15) 0.0340(4) Uani 1 1 d .
O1 O 0.43651(14) 0.01216(9) -0.09516(11) 0.0288(3) Uani 1 1 d .
O2 O 0.41764(16) 0.10391(9) 0.15853(12) 0.0350(4) Uani 1 1 d .
C1 C 0.4184(2) 0.21056(13) -0.08566(17) 0.0302(4) Uani 1 1 d .
C2 C 0.5171(2) 0.14510(14) -0.12124(17) 0.0301(4) Uani 1 1 d .
C11 C 0.2711(2) 0.19576(15) -0.1275(2) 0.0374(5) Uani 1 1 d .
H11A H 0.2486 0.1782 -0.2028 0.045 Uiso 1 1 calc R
H11B H 0.2226 0.2475 -0.1223 0.045 Uiso 1 1 calc R
C12 C 0.1616(2) 0.16609(16) 0.0151(2) 0.0447(6) Uani 1 1 d .
H12A H 0.0873 0.1986 -0.0287 0.054 Uiso 1 1 calc R
H12B H 0.2206 0.2055 0.0635 0.054 Uiso 1 1 calc R
C13 C 0.1088(3) 0.10276(19) 0.0825(3) 0.0566(7) Uani 1 1 d .
H13A H 0.0630 0.1326 0.1269 0.085 Uiso 1 1 calc R
H13B H 0.1818 0.0713 0.1279 0.085 Uiso 1 1 calc R
H13C H 0.0484 0.0643 0.0354 0.085 Uiso 1 1 calc R
C14 C 0.1518(2) 0.05980(17) -0.1283(2) 0.0429(6) Uani 1 1 d .
H14A H 0.1372 0.0144 -0.0817 0.051 Uiso 1 1 calc R
H14B H 0.2017 0.0361 -0.1751 0.051 Uiso 1 1 calc R
C15 C 0.0169(3) 0.0892(2) -0.1986(3) 0.0621(9) Uani 1 1 d .
H15A H -0.0287 0.0421 -0.2401 0.093 Uiso 1 1 calc R
H15B H 0.0296 0.1332 -0.2468 0.093 Uiso 1 1 calc R
H15C H -0.0351 0.1109 -0.1533 0.093 Uiso 1 1 calc R
C16 C 0.4602(2) 0.06486(14) -0.18011(17) 0.0327(5) Uani 1 1 d .
H16A H 0.3780 0.0763 -0.2355 0.039 Uiso 1 1 calc R
H16B H 0.5231 0.0383 -0.2134 0.039 Uiso 1 1 calc R
C17 C 0.4319(3) 0.1409(2) 0.2606(2) 0.0588(8) Uani 1 1 d .
H17A H 0.3735 0.1131 0.2961 0.088 Uiso 1 1 calc R
H17B H 0.4097 0.2002 0.2519 0.088 Uiso 1 1 calc R
H17C H 0.5224 0.1348 0.3037 0.088 Uiso 1 1 calc R
B3 B 0.6539(2) 0.13005(17) -0.0218(2) 0.0331(5) Uani 1 1 d .
H3 H 0.7132 0.0713 -0.0083 0.040 Uiso 1 1 calc R
B4 B 0.6396(3) 0.19449(17) 0.0871(2) 0.0351(6) Uani 1 1 d .
H4 H 0.6890 0.1810 0.1728 0.042 Uiso 1 1 calc R
B5 B 0.4844(3) 0.24526(16) 0.0411(2) 0.0359(6) Uani 1 1 d .
H5 H 0.4279 0.2660 0.0976 0.043 Uiso 1 1 calc R
B6 B 0.4995(3) 0.24357(17) -0.1798(2) 0.0369(6) Uani 1 1 d .
H6 H 0.4519 0.2573 -0.2657 0.044 Uiso 1 1 calc R
B7 B 0.6568(3) 0.19361(18) -0.1355(2) 0.0377(6) Uani 1 1 d .
H7 H 0.7130 0.1757 -0.1932 0.045 Uiso 1 1 calc R
B8 B 0.7369(3) 0.2286(2) -0.0018(2) 0.0419(6) Uani 1 1 d .
H8 H 0.8460 0.2342 0.0275 0.050 Uiso 1 1 calc R
B9 B 0.6278(3) 0.30204(19) 0.0370(2) 0.0438(7) Uani 1 1 d .
H9 H 0.6655 0.3559 0.0913 0.053 Uiso 1 1 calc R
B10 B 0.4825(3) 0.31077(17) -0.0726(2) 0.0411(6) Uani 1 1 d .
H10 H 0.4239 0.3697 -0.0897 0.049 Uiso 1 1 calc R
B11 B 0.6380(3) 0.30069(19) -0.1008(2) 0.0430(7) Uani 1 1 d .
H11 H 0.6825 0.3533 -0.1355 0.052 Uiso 1 1 calc R
C21 C 0.0551(8) 0.4784(5) 0.0191(5) 0.074(2) Uani 0.50 1 d P
C22 C -0.0630(4) 0.4477(2) 0.0326(3) 0.0697(10) Uani 1 1 d .
C23 C -0.1783(9) 0.5050(6) -0.0009(7) 0.085(3) Uani 0.50 1 d P
C24 C 0.0537(8) 0.3931(4) 0.0655(5) 0.0666(18) Uani 0.50 1 d P
C25 C 0.1740(5) 0.4207(3) 0.0529(4) 0.0998(14) Uani 1 1 d .

loop_
_atom_site_aniso_label
_atom_site_aniso_U_11
_atom_site_aniso_U_22
_atom_site_aniso_U_33
_atom_site_aniso_U_23
_atom_site_aniso_U_13
_atom_site_aniso_U_12
Ti1 0.0277(2) 0.0291(2) 0.0231(2) 0.00063(14) 0.00872(14) -0.00099(14)
N1 0.0270(9) 0.0372(10) 0.0392(11) 0.0060(8) 0.0110(8) 0.0000(8)
O1 0.0341(8) 0.0309(7) 0.0210(7) 0.0012(6) 0.0070(6) -0.0007(6)
O2 0.0425(9) 0.0376(8) 0.0300(8) -0.0001(6) 0.0183(7) 0.0006(7)
C1 0.0291(10) 0.0303(10) 0.0329(11) 0.0050(9) 0.0114(9) 0.0000(8)
C2 0.0319(11) 0.0341(11) 0.0259(10) 0.0021(8) 0.0106(8) 0.0002(9)
C11 0.0302(11) 0.0387(12) 0.0430(13) 0.0127(10) 0.0093(10) 0.0031(9)
C12 0.0341(13) 0.0481(14) 0.0572(16) 0.0050(12) 0.0214(12) 0.0070(11)
C13 0.0461(16) 0.0668(19) 0.0673(19) 0.0035(15) 0.0331(15) -0.0036(13)
C14 0.0301(12) 0.0472(14) 0.0470(14) 0.0073(11) 0.0030(10) -0.0060(10)
C15 0.0347(14) 0.072(2) 0.067(2) 0.0212(16) -0.0068(13) -0.0056(13)
C16 0.0396(12) 0.0361(11) 0.0221(10) 0.0048(8) 0.0080(9) 0.0013(9)
C17 0.081(2) 0.0671(19) 0.0355(14) -0.0087(13) 0.0289(14) -0.0030(16)
B3 0.0281(12) 0.0420(14) 0.0295(12) 0.0041(11) 0.0084(10) 0.0001(10)
B4 0.0343(13) 0.0421(14) 0.0284(12) -0.0010(10) 0.0076(10) -0.0087(11)
B5 0.0431(15) 0.0321(13) 0.0357(14) -0.0022(10) 0.0161(11) -0.0052(11)
B6 0.0390(14) 0.0387(14) 0.0355(14) 0.0086(11) 0.0142(11) -0.0014(11)
B7 0.0320(13) 0.0492(15) 0.0346(13) 0.0072(11) 0.0137(11) -0.0028(11)
B8 0.0323(13) 0.0554(17) 0.0384(15) 0.0012(13) 0.0104(11) -0.0114(12)
B9 0.0493(17) 0.0408(15) 0.0437(16) -0.0038(12) 0.0165(13) -0.0154(12)
B10 0.0475(16) 0.0325(13) 0.0475(16) 0.0057(11) 0.0203(13) -0.0051(11)
B11 0.0421(15) 0.0468(16) 0.0428(15) 0.0050(12) 0.0164(13) -0.0113(12)
C21 0.099(6) 0.074(5) 0.038(3) -0.019(3) 0.003(3) 0.018(4)
C22 0.091(3) 0.078(2) 0.0469(18) -0.0135(17) 0.0298(18) -0.031(2)
C23 0.090(6) 0.097(6) 0.084(5) -0.039(5) 0.051(5) -0.045(5)
C24 0.095(5) 0.060(4) 0.039(3) -0.002(3) 0.007(3) -0.012(4)
C25 0.096(3) 0.104(3) 0.090(3) -0.013(3) 0.010(3) 0.014(3)

loop_
_atom_type_symbol
_atom_type_description
_atom_type_scat_dispersion_real
_atom_type_scat_dispersion_imag
_atom_type_scat_source
C C 0.0033 0.0016 'International Tables Vol C Tables 4.2.6.8 and 6.1.1.4'
H H 0.0000 0.0000 'International Tables Vol C Tables 4.2.6.8 and 6.1.1.4'
B B 0.0013 0.0007 'International Tables Vol C Tables 4.2.6.8 and 6.1.1.4'
N N 0.0061 0.0033 'International Tables Vol C Tables 4.2.6.8 and 6.1.1.4'
O O 0.0106 0.0060 'International Tables Vol C Tables 4.2.6.8 and 6.1.1.4'
Ti Ti 0.2776 0.4457 'International Tables Vol C Tables 4.2.6.8 and 6.1.1.4'

loop_
_geom_angle_atom_site_label_1
_geom_angle_atom_site_label_2
_geom_angle_atom_site_label_3
_geom_angle
_geom_angle_site_symmetry_1
_geom_angle_site_symmetry_3
O2 Ti1 O1 87.39(6) . 3_655
O2 Ti1 O1 140.89(7) . .
O1 Ti1 O1 74.11(6) 3_655 .
O2 Ti1 C1 118.59(7) . .
O1 Ti1 C1 150.97(7) 3_655 .
O1 Ti1 C1 90.37(7) . .
O2 Ti1 N1 89.32(7) . .
O1 Ti1 N1 136.43(6) 3_655 .
O1 Ti1 N1 81.71(6) . .
C1 Ti1 N1 61.86(7) . .
O2 Ti1 C2 155.35(7) . .
O1 Ti1 C2 111.59(7) 3_655 .
O1 Ti1 C2 62.50(7) . .
C1 Ti1 C2 39.88(7) . .
N1 Ti1 C2 87.23(7) . .
O2 Ti1 B5 86.03(8) . .
O1 Ti1 B5 139.23(8) 3_655 .
O1 Ti1 B5 130.07(8) . .
C1 Ti1 B5 41.43(8) . .
N1 Ti1 B5 83.69(8) . .
C2 Ti1 B5 69.34(8) . .
O2 Ti1 B3 132.75(8) . .
O1 Ti1 B3 84.08(8) 3_655 .
O1 Ti1 B3 80.13(8) . .
C1 Ti1 B3 68.93(8) . .
N1 Ti1 B3 127.01(8) . .
C2 Ti1 B3 40.53(8) . .
B5 Ti1 B3 71.56(9) . .
O2 Ti1 B4 92.77(8) . .
O1 Ti1 B4 97.41(8) 3_655 .
O1 Ti1 B4 123.11(8) . .
C1 Ti1 B4 70.36(8) . .
N1 Ti1 B4 126.15(8) . .
C2 Ti1 B4 70.00(8) . .
B5 Ti1 B4 42.95(9) . .
B3 Ti1 B4 43.02(9) . .
O2 Ti1 Ti1 117.38(5) . 3_655
O1 Ti1 Ti1 37.25(4) 3_655 3_655
O1 Ti1 Ti1 36.86(4) . 3_655
C1 Ti1 Ti1 123.32(6) . 3_655
N1 Ti1 Ti1 111.17(5) . 3_655
C2 Ti1 Ti1 86.49(6) . 3_655
B5 Ti1 Ti1 151.33(7) . 3_655
B3 Ti1 Ti1 80.08(7) . 3_655
B4 Ti1 Ti1 115.10(7) . 3_655
C14 N1 C11 110.64(18) . .
C14 N1 C12 110.23(18) . .
C11 N1 C12 108.84(18) . .
C14 N1 Ti1 118.75(14) . .
C11 N1 Ti1 94.83(12) . .
C12 N1 Ti1 112.28(14) . .
C16 O1 Ti1 125.48(13) . 3_655
C16 O1 Ti1 103.87(12) . .
Ti1 O1 Ti1 105.89(6) 3_655 .
C17 O2 Ti1 152.63(18) . .
C11 C1 C2 118.12(19) . .
C11 C1 B5 120.53(19) . .
C2 C1 B5 111.00(17) . .
C11 C1 B10 121.02(19) . .
C2 C1 B10 110.85(17) . .
B5 C1 B10 63.64(15) . .
C11 C1 B6 116.36(18) . .
C2 C1 B6 61.43(14) . .
B5 C1 B6 115.41(18) . .
B10 C1 B6 62.47(15) . .
C11 C1 Ti1 95.48(13) . .
C2 C1 Ti1 70.81(11) . .
B5 C1 Ti1 70.65(12) . .
B10 C1 Ti1 131.43(15) . .
B6 C1 Ti1 130.78(14) . .
C16 C2 C1 118.90(18) . .
C16 C2 B3 113.98(18) . .
C1 C2 B3 110.99(17) . .
C16 C2 B7 123.71(19) . .
C1 C2 B7 112.16(18) . .
B3 C2 B7 63.96(15) . .
C16 C2 B6 123.93(18) . .
C1 C2 B6 62.88(14) . .
B3 C2 B6 115.84(18) . .
B7 C2 B6 62.48(15) . .
C16 C2 Ti1 88.91(12) . .
C1 C2 Ti1 69.31(10) . .
B3 C2 Ti1 70.78(11) . .
B7 C2 Ti1 131.79(15) . .
B6 C2 Ti1 130.72(15) . .
C1 C11 N1 106.99(17) . .
N1 C12 C13 114.6(2) . .
N1 C14 C15 115.8(2) . .
O1 C16 C2 103.17(16) . .
C2 B3 B8 105.89(19) . .
C2 B3 B4 106.72(18) . .
B8 B3 B4 61.52(16) . .
C2 B3 B7 59.27(14) . .
B8 B3 B7 60.39(16) . .
B4 B3 B7 110.53(19) . .
C2 B3 Ti1 68.69(11) . .
B8 B3 Ti1 125.95(17) . .
B4 B3 Ti1 68.86(12) . .
B7 B3 Ti1 125.43(15) . .
B5 B4 B3 105.29(18) . .
B5 B4 B8 106.15(19) . .
B3 B4 B8 59.11(15) . .
B5 B4 B9 59.07(16) . .
B3 B4 B9 105.60(19) . .
B8 B4 B9 59.37(16) . .
B5 B4 Ti1 67.79(12) . .
B3 B4 Ti1 68.12(12) . .
B8 B4 Ti1 123.09(16) . .
B9 B4 Ti1 122.59(16) . .
C1 B5 B9 105.38(18) . .
C1 B5 B4 106.01(18) . .
B9 B5 B4 61.73(16) . .
C1 B5 B10 58.94(14) . .
B9 B5 B10 60.03(16) . .
B4 B5 B10 109.98(19) . .
C1 B5 Ti1 67.92(11) . .
B9 B5 Ti1 126.33(17) . .
B4 B5 Ti1 69.26(12) . .
B10 B5 Ti1 124.43(16) . .
C2 B6 C1 55.69(13) . .
C2 B6 B7 58.44(14) . .
C1 B6 B7 103.25(17) . .
C2 B6 B11 103.63(19) . .
C1 B6 B11 103.36(18) . .
B7 B6 B11 59.96(16) . .
C2 B6 B10 102.69(18) . .
C1 B6 B10 57.95(14) . .
B7 B6 B10 107.1(2) . .
B11 B6 B10 59.56(16) . .
C2 B7 B11 104.16(19) . .
C2 B7 B6 59.08(14) . .
B11 B7 B6 60.03(16) . .
C2 B7 B3 56.77(13) . .
B11 B7 B3 107.6(2) . .
B6 B7 B3 107.07(18) . .
C2 B7 B8 103.18(18) . .
B11 B7 B8 61.16(17) . .
B6 B7 B8 108.9(2) . .
B3 B7 B8 59.40(15) . .
B3 B8 B7 60.21(15) . .
B3 B8 B9 106.54(19) . .
B7 B8 B9 107.5(2) . .
B3 B8 B4 59.38(14) . .
B7 B8 B4 108.66(18) . .
B9 B8 B4 60.30(15) . .
B3 B8 B11 106.66(19) . .
B7 B8 B11 59.11(16) . .
B9 B8 B11 60.20(17) . .
B4 B8 B11 108.7(2) . .
B5 B9 B10 60.71(16) . .
B5 B9 B8 107.0(2) . .
B10 B9 B8 107.6(2) . .
B5 B9 B11 107.6(2) . .
B10 B9 B11 59.19(16) . .
B8 B9 B11 60.38(17) . .
B5 B9 B4 59.20(15) . .
B10 B9 B4 108.49(19) . .
B8 B9 B4 60.33(16) . .
B11 B9 B4 108.8(2) . .
C1 B10 B11 104.79(19) . .
C1 B10 B9 103.60(18) . .
B11 B10 B9 61.26(17) . .
C1 B10 B6 59.58(14) . .
B11 B10 B6 59.82(16) . .
B9 B10 B6 108.9(2) . .
C1 B10 B5 57.43(14) . .
B11 B10 B5 108.1(2) . .
B9 B10 B5 59.26(16) . .
B6 B10 B5 107.91(19) . .
B10 B11 B7 107.97(19) . .
B10 B11 B6 60.62(16) . .
B7 B11 B6 60.01(16) . .
B10 B11 B9 59.54(17) . .
B7 B11 B9 107.4(2) . .
B6 B11 B9 108.14(19) . .
B10 B11 B8 107.1(2) . .
B7 B11 B8 59.73(16) . .
B6 B11 B8 107.8(2) . .
B9 B11 B8 59.42(17) . .
C21 C21 C22 62.3(6) 3_565 3_565
C21 C21 C22 60.3(7) 3_565 .
C22 C21 C22 122.6(5) 3_565 .
C21 C21 C23 126.6(11) 3_565 3_565
C22 C21 C23 64.8(6) 3_565 3_565
C22 C21 C23 170.1(7) . 3_565
C21 C21 C24 121.4(11) 3_565 .
C22 C21 C24 173.0(7) 3_565 .
C22 C21 C24 61.4(6) . .
C23 C21 C24 110.5(7) 3_565 .
C21 C21 C25 173.1(9) 3_565 .
C22 C21 C25 120.4(7) 3_565 .
C22 C21 C25 116.6(7) . .
C23 C21 C25 55.6(5) 3_565 .
C24 C21 C25 55.2(4) . .
C21 C22 C21 57.4(5) 3_565 .
C21 C22 C24 119.5(6) 3_565 .
C21 C22 C24 62.4(4) . .
C21 C22 C23 58.9(5) 3_565 .
C21 C22 C23 115.9(5) . .
C24 C22 C23 178.3(5) . .
C25 C23 C21 66.3(5) 3_565 3_565
C25 C23 C22 122.6(6) 3_565 .
C21 C23 C22 56.3(5) 3_565 .
C25 C24 C22 119.8(5) . .
C25 C24 C21 63.6(5) . .
C22 C24 C21 56.2(4) . .
C23 C25 C24 118.9(6) 3_565 .
C23 C25 C21 58.1(5) 3_565 .
C24 C25 C21 61.2(5) . .

loop_
_geom_bond_atom_site_label_1
_geom_bond_atom_site_label_2
_geom_bond_distance
_geom_bond_site_symmetry_2
Ti1 O2 1.7746(15) .
Ti1 O1 2.0401(15) 3_655
Ti1 O1 2.0586(14) .
Ti1 C1 2.346(2) .
Ti1 N1 2.3578(18) .
Ti1 C2 2.368(2) .
Ti1 B5 2.389(3) .
Ti1 B3 2.401(3) .
Ti1 B4 2.413(3) .
Ti1 Ti1 3.2712(8) 3_655
N1 C14 1.501(3) .
N1 C11 1.507(3) .
N1 C12 1.506(3) .
O1 C16 1.443(2) .
O1 Ti1 2.0401(15) 3_655
O2 C17 1.403(3) .
C1 C11 1.501(3) .
C1 C2 1.608(3) .
C1 B5 1.675(3) .
C1 B10 1.703(3) .
C1 B6 1.732(3) .
C2 C16 1.507(3) .
C2 B3 1.652(3) .
C2 B7 1.698(3) .
C2 B6 1.709(3) .
C12 C13 1.517(4) .
C14 C15 1.522(3) .
B3 B8 1.760(4) .
B3 B4 1.765(4) .
B3 B7 1.775(4) .
B4 B5 1.758(4) .
B4 B8 1.803(4) .
B4 B9 1.802(4) .
B5 B9 1.755(4) .
B5 B10 1.781(4) .
B6 B7 1.767(4) .
B6 B11 1.767(4) .
B6 B10 1.782(4) .
B7 B11 1.766(4) .
B7 B8 1.778(4) .
B8 B9 1.785(4) .
B8 B11 1.803(4) .
B9 B10 1.769(4) .
B9 B11 1.800(4) .
B10 B11 1.763(4) .
C21 C21 1.311(14) 3_565
C21 C22 1.352(9) 3_565
C21 C22 1.377(9) .
C21 C23 1.392(11) 3_565
C21 C24 1.470(10) .
C21 C25 1.502(8) .
C22 C21 1.352(9) 3_565
C22 C24 1.455(9) .
C22 C23 1.471(10) .
C23 C25 1.353(10) 3_565
C23 C21 1.392(11) 3_565
C24 C25 1.378(9) .
C25 C23 1.353(10) 3_565
